data_2001905
loop_
_publ_author_name
'Bakar, M. A.'
'Fun, H.-K.'
'Chinnakali, K.'
'Teoh, S.-G.'
'Shawkataly, O. B.'
'Lopez, F. M.'

_publ_section_title
;Structure of
 tetracarbonyl[<i>N</i>,<i>N</i>,<i>N'</i>,<i>N'</i>-tetramethylethylenediamine-<i>N</i>,<i>N'</i>]molybdenum(0)
;
_journal_issue 3
_journal_name_full 'Acta Crystallographica Section C'
_journal_page_first 582
_journal_page_last 584
_journal_paper_doi 10.1107/S0108270192010096
_journal_volume 49
_journal_year 1993
_chemical_formula_sum 'C10 H16 Mo N2 O4'
_chemical_formula_weight 324.2
_space_group_IT_number 14
_space_group_name_Hall '-P 2yn'
_space_group_name_H-M_alt 'P 1 21/n 1'
_symmetry_cell_setting monoclinic
_symmetry_space_group_name_Hall '-P 2yn'
_symmetry_space_group_name_H-M 'P 1 21/n 1'
_atom_type_scat_source 'SHELXTL/PC (Siemens, 1990)'
_cell_angle_alpha 90
_cell_angle_beta 92.23(2)
_cell_angle_gamma 90
_cell_formula_units_Z 4
_cell_length_a 8.409(3)
_cell_length_b 12.087(4)
_cell_length_c 13.650(4)
_cell_measurement_reflns_used 50
_cell_measurement_temperature 298
_cell_measurement_theta_max 17.5
_cell_measurement_theta_min 7.5
_cell_volume 1386.3(8)
_diffrn_measurement_device 'Siemens P4'
_diffrn_measurement_method 2\q/\q
_diffrn_radiation_type MoK\a
_diffrn_radiation_wavelength 0.71069
_diffrn_reflns_av_R_equivalents 0.0488
_diffrn_reflns_limit_h_max 10
_diffrn_reflns_limit_h_min 0
_diffrn_reflns_limit_k_max 15
_diffrn_reflns_limit_k_min 0
_diffrn_reflns_limit_l_max 17
_diffrn_reflns_limit_l_min -17
_diffrn_reflns_number 3334
_diffrn_reflns_theta_max 55.0
_diffrn_standards_decay_% insignificant
_diffrn_standards_interval_count 200
_diffrn_standards_number 2
_exptl_absorpt_coefficient_mu 0.950
_exptl_absorpt_correction_T_max 0.96
_exptl_absorpt_correction_T_min 0.62
_exptl_absorpt_correction_type empirical
_exptl_crystal_colour yellow
_exptl_crystal_density_diffrn 1.553
_exptl_crystal_density_meas 1.540
_exptl_crystal_description rectangular
_exptl_crystal_size_max 0.80
_exptl_crystal_size_mid 0.68
_exptl_crystal_size_min 0.66
_refine_diff_density_max 0.63
_refine_diff_density_min -0.67
_refine_ls_goodness_of_fit_obs 1.00
_refine_ls_hydrogen_treatment refall
_refine_ls_number_parameters 218
_refine_ls_number_reflns 2811
_refine_ls_R_factor_obs 0.0296
_refine_ls_shift/esd_max 0.297
_refine_ls_structure_factor_coef F
_refine_ls_weighting_details 'w = 1.0/[\s^2^(F)+0.0017F^2^]'
_refine_ls_weighting_scheme calc
_refine_ls_wR_factor_obs 0.0459
_reflns_number_observed 2811
_reflns_number_total 3134
_reflns_observed_criterion F>4.0\s(F)
_cod_data_source_file li1027.cif
_cod_data_source_block li1027_structure_1_of_1
_cod_depositor_comments
;
The following automatic conversions were performed:

'_refine_ls_weighting_scheme' value '1.0/[\s^2^(F)+0.0017F^2^]' was
changed to 'calc'. New tag '_refine_ls_weighting_details' was
created. The value of the new tag was set to 'w =
1.0/[\s^2^(F)+0.0017F^2^]'.

Automatic conversion script
Id: cif_fix_values 3143 2015-03-26 13:38:13Z robertas 
;
_cod_original_formula_sum 'C10 H16 Mo1 N2 O4'
_cod_database_code 2001905

loop_
_space_group_symop_id
_space_group_symop_operation_xyz
1 x,y,z
2 -x+1/2,y+1/2,-z+1/2
3 -x,-y,-z
4 x+1/2,-y+1/2,z+1/2

loop_
_atom_site_label
_atom_site_fract_x
_atom_site_fract_y
_atom_site_fract_z
_atom_site_U_iso_or_equiv
Mo(1) .03410(10) .81320(10) .22780(10) .0420(10)
O(1) .0821(4) 1.0463(2) .1294(2) .1040(10)
O(2) -.0908(4) .9543(2) .3984(2) .1000(10)
O(3) .3796(3) .8458(3) .3113(2) .0810(10)
O(4) .0209(4) .6198(2) .3839(2) .0990(10)
N(1) .1023(3) .7028(2) .0955(2) .0540(10)
N(2) -.2150(2) .7779(2) .1509(2) .0580(10)
C(1) .0626(3) .9603(2) .1584(2) .0600(10)
C(2) -.0447(3) .9015(2) .3345(2) .0610(10)
C(3) .2509(3) .8335(2) .2809(2) .0540(10)
C(4) .0224(4) .6832(2) .3219(2) .0630(10)
C(5) -.0513(4) .6478(3) .0617(2) .0720(10)
C(6) -.1841(4) .7284(3) .0539(2) .0750(10)
C(7) -.3124(4) .7020(4) .2092(3) .0840(10)
C(8) -.3119(4) .8799(3) .1341(3) .0840(10)
C(9) .2150(4) .6122(3) .1253(3) .0740(10)
C(10) .1738(6) .7638(3) .0157(3) .0850(10)
H(5A) -.031(6) .613(4) .002(5) .141(17)
H(5B) -.070(5) .582(3) .114(3) .100(12)
H(6A) -.128(4) .796(3) .014(3) .079(10)
H(6B) -.281(4) .6877(19) .026(2) .053(8)
H(7A) -.390(6) .653(5) .158(4) .137(17)
H(7B) -.326(5) .744(4) .269(3) .099(13)
H(7C) -.256(5) .631(4) .223(3) .084(10)
H(8A) -.302(6) .904(5) .205(4) .142(18)
H(8B) -.432(5) .868(4) .105(3) .101(12)
H(8C) -.231(5) .931(4) .090(3) .109(13)
H(9A) .321(5) .650(4) .146(3) .101(12)
H(9B) .248(6) .564(4) .066(4) .121(14)
H(9C) .190(5) .559(3) .185(3) .111(13)
H(10A) .168(5) .701(3) -.051(4) .121(19)
H(10C) .284(4) .797(2) .037(2) .055(8)

loop_
_geom_angle_atom_site_label_1
_geom_angle_atom_site_label_2
_geom_angle_atom_site_label_3
_geom_angle
_geom_angle_publ_flag
N(1) Mo(1) N(2) 78.00(10) yes
N(2) Mo(1) C(1) 94.00(10) yes
N(2) Mo(1) C(2) 96.40(10) yes
N(1) Mo(1) C(3) 96.10(10) yes
C(1) Mo(1) C(3) 86.40(10) yes
N(1) Mo(1) C(4) 93.80(10) yes
C(1) Mo(1) C(4) 168.30(10) yes
C(3) Mo(1) C(4) 86.00(10) yes
Mo(1) N(1) C(9) 112.4(2) yes
Mo(1) N(1) C(10) 114.1(2) yes
C(9) N(1) C(10) 107.3(3) yes
Mo(1) N(2) C(7) 112.0(2) yes
Mo(1) N(2) C(8) 113.1(2) yes
C(7) N(2) C(8) 106.5(3) yes
Mo(1) C(2) O(2) 179.6(3) yes
Mo(1) C(4) O(4) 171.3(3) yes
N(2) C(6) C(5) 111.0(3) yes
N(1) Mo(1) C(1) 95.90(10) yes
N(1) Mo(1) C(2) 174.30(10) yes
C(1) Mo(1) C(2) 85.30(10) yes
N(2) Mo(1) C(3) 174.10(10) yes
C(2) Mo(1) C(3) 89.60(10) yes
N(2) Mo(1) C(4) 94.50(10) yes
C(2) Mo(1) C(4) 85.70(10) yes
Mo(1) N(1) C(5) 104.8(2) yes
C(5) N(1) C(9) 106.7(2) yes
C(5) N(1) C(10) 111.5(3) yes
Mo(1) N(2) C(6) 106.7(2) yes
C(6) N(2) C(7) 110.4(3) yes
C(6) N(2) C(8) 108.0(3) yes
Mo(1) C(1) O(1) 172.7(3) yes
Mo(1) C(3) O(3) 179.2(2) yes
N(1) C(5) C(6) 111.4(3) yes

loop_
_geom_bond_atom_site_label_1
_geom_bond_atom_site_label_2
_geom_bond_distance
_geom_bond_publ_flag
Mo(1) N(1) 2.334(2) yes
Mo(1) C(1) 2.032(3) yes
Mo(1) C(3) 1.951(3) yes
O(1) C(1) 1.127(4) yes
O(3) C(3) 1.153(3) yes
N(1) C(5) 1.509(4) yes
N(1) C(10) 1.465(5) yes
N(2) C(7) 1.482(5) yes
C(5) C(6) 1.483(5) yes
Mo(1) N(2) 2.345(2) yes
Mo(1) C(2) 1.943(3) yes
Mo(1) C(4) 2.035(3) yes
O(2) C(2) 1.161(4) yes
O(4) C(4) 1.143(4) yes
N(1) C(9) 1.494(4) yes
N(2) C(6) 1.485(4) yes
N(2) C(8) 1.490(5) yes
